data_4300608
_journal_name_full 'Inorganic Chemistry'
_journal_paper_doi 10.1021/ic051644g
_journal_year 2006
_chemical_formula_sum 'C9 H20 N8 O7 Pt'
_chemical_formula_weight 547.42
_space_group_IT_number 2
_symmetry_cell_setting triclinic
_symmetry_space_group_name_Hall '-P 1'
_symmetry_space_group_name_H-M 'P -1'
_cell_angle_alpha 61.3910(10)
_cell_angle_beta 67.7770(10)
_cell_angle_gamma 73.1150(10)
_cell_formula_units_Z 2
_cell_length_a 8.9086(5)
_cell_length_b 10.4677(6)
_cell_length_c 10.6379(6)
_cell_measurement_temperature 153(2)
_cell_volume 798.87(8)
_diffrn_ambient_temperature 153(2)
_exptl_crystal_density_diffrn 2.276
_cod_depositor_comments
;
The following automatic conversions were performed:
'_symmetry_cell_setting' value 'Triclinic' changed to 'triclinic'
according to '/home/saulius/struct/CIF-dictionaries/cif_core.dic'
dictionary named 'cif_core.dic' version 2.4.1 from 2010-06-29.

Automatic conversion script
Id: cif_fix_enum 1527 2010-12-29 10:47:43Z saulius 
;
_cod_database_code 4300608

loop_
_symmetry_equiv_pos_as_xyz
'x, y, z'
'-x, -y, -z'

loop_
_atom_site_label
_atom_site_type_symbol
_atom_site_fract_x
_atom_site_fract_y
_atom_site_fract_z
_atom_site_U_iso_or_equiv
_atom_site_adp_type
_atom_site_occupancy
_atom_site_symmetry_multiplicity
_atom_site_calc_flag
_atom_site_refinement_flags
_atom_site_disorder_assembly
_atom_site_disorder_group
Pt Pt 0.84544(3) 0.74221(3) 0.96295(3) 0.01832(6) Uani 1 1 d . . .
O1N O 0.7298(7) 0.4153(6) 0.5981(7) 0.0514(15) Uani 1 1 d . . .
O2C O 1.1379(5) 0.6884(5) 0.7199(5) 0.0270(10) Uani 1 1 d . . .
O2N O 0.8437(8) 0.3988(8) 0.7493(7) 0.078(2) Uani 1 1 d . . .
O3N O 0.7471(8) 0.6080(6) 0.6116(5) 0.0523(15) Uani 1 1 d . . .
O4N O 0.4667(5) 0.8054(5) 0.7914(5) 0.0311(11) Uani 1 1 d . . .
O5N O 0.2264(5) 0.8956(5) 0.8927(5) 0.0292(10) Uani 1 1 d . . .
O6N O 0.4422(5) 0.9364(5) 0.9088(5) 0.0331(11) Uani 1 1 d . . .
N1 N 0.7723(7) 0.6462(7) 0.8720(6) 0.0238(12) Uani 1 1 d . . .
N1C N 1.2197(5) 0.9123(6) 0.5639(5) 0.0189(10) Uani 1 1 d . . .
N1N N 0.7758(6) 0.4741(6) 0.6522(6) 0.0269(12) Uani 1 1 d . . .
N2 N 0.7174(6) 0.6010(6) 1.1594(6) 0.0251(12) Uani 1 1 d . . .
N2N N 0.3784(6) 0.8783(6) 0.8650(5) 0.0228(11) Uani 1 1 d . . .
N3 N 0.8864(7) 0.8119(6) 1.0965(6) 0.0214(11) Uani 1 1 d . . .
N3C N 0.9750(5) 0.8846(5) 0.7631(5) 0.0160(9) Uani 1 1 d . . .
N4C N 0.8037(7) 1.0894(7) 0.7885(7) 0.0292(13) Uani 1 1 d . . .
C1 C 0.7044(8) 0.5123(7) 0.9966(7) 0.0244(13) Uani 1 1 d . . .
C2 C 0.6043(7) 0.5483(7) 1.1271(7) 0.0211(12) Uani 1 1 d . . .
C2C C 1.1137(7) 0.8205(7) 0.6848(6) 0.0180(11) Uani 1 1 d . . .
C3 C 0.6509(8) 0.6744(8) 1.2608(7) 0.0304(15) Uani 1 1 d . . .
C4 C 0.7907(8) 0.7318(9) 1.2552(7) 0.0265(14) Uani 1 1 d . . .
C4C C 0.9408(7) 1.0320(7) 0.7145(6) 0.0199(12) Uani 1 1 d . . .
C5C C 1.0496(7) 1.1233(7) 0.5871(7) 0.0205(12) Uani 1 1 d . . .
C6C C 1.1879(8) 1.0594(7) 0.5192(7) 0.0238(13) Uani 1 1 d . . .
C7C C 1.3712(8) 0.8434(9) 0.4890(8) 0.0305(15) Uani 1 1 d . . .
H1A H 0.635(7) 0.498(7) 0.963(7) 0.018(16) Uiso 1 1 d . . .
H1B H 0.791(7) 0.427(7) 1.032(6) 0.017(15) Uiso 1 1 d . . .
H1N1 H 0.687(7) 0.711(7) 0.846(6) 0.012(15) Uiso 1 1 d . . .
H1N3 H 0.872(7) 0.896(6) 1.056(6) 0.004(15) Uiso 1 1 d . . .
H1N4 H 0.753(8) 1.038(8) 0.859(8) 0.03(2) Uiso 1 1 d . . .
H2B H 0.557(7) 0.467(6) 1.209(6) 0.012(15) Uiso 1 1 d . . .
H2N1 H 0.842(8) 0.644(8) 0.805(8) 0.03(2) Uiso 1 1 d . . .
H2N3 H 0.999(8) 0.799(7) 1.092(7) 0.032(19) Uiso 1 1 d . . .
H2N4 H 0.788(7) 1.182(8) 0.757(7) 0.021(18) Uiso 1 1 d . . .
H2A H 0.509(7) 0.631(7) 1.101(7) 0.021(16) Uiso 1 1 d . . .
H3A H 0.554(8) 0.734(8) 1.239(8) 0.04(2) Uiso 1 1 d . . .
H3B H 0.595(8) 0.576(8) 1.380(8) 0.05(2) Uiso 1 1 d . . .
H4A H 0.755(8) 0.792(8) 1.304(7) 0.03(2) Uiso 1 1 d . . .
H4B H 0.854(9) 0.656(9) 1.308(9) 0.06(3) Uiso 1 1 d . . .
H5C H 1.023(7) 1.208(6) 0.566(6) 0.011(15) Uiso 1 1 d . . .
H6C H 1.249(6) 1.115(6) 0.459(6) 0.006(14) Uiso 1 1 d . . .
H7C1 H 1.437(8) 0.781(8) 0.561(8) 0.04(2) Uiso 1 1 d . . .
H7C2 H 1.408(9) 0.926(9) 0.400(9) 0.05(2) Uiso 1 1 d . . .
H7C3 H 1.347(9) 0.791(8) 0.459(8) 0.04(2) Uiso 1 1 d . . .

loop_
_atom_site_aniso_label
_atom_site_aniso_U_11
_atom_site_aniso_U_22
_atom_site_aniso_U_33
_atom_site_aniso_U_23
_atom_site_aniso_U_13
_atom_site_aniso_U_12
Pt 0.01921(10) 0.02199(12) 0.01437(10) -0.00643(8) -0.00380(7) -0.00701(8)
O1N 0.060(4) 0.043(4) 0.071(4) -0.033(3) -0.027(3) -0.007(3)
O2C 0.028(2) 0.022(2) 0.026(2) -0.010(2) -0.0050(18) 0.0007(19)
O2N 0.079(4) 0.099(6) 0.058(4) -0.051(4) -0.047(4) 0.056(4)
O3N 0.097(4) 0.026(3) 0.028(3) -0.006(2) -0.007(3) -0.026(3)
O4N 0.031(2) 0.034(3) 0.034(3) -0.022(2) -0.011(2) 0.005(2)
O5N 0.017(2) 0.033(3) 0.039(3) -0.017(2) -0.0072(19) -0.0015(19)
O6N 0.029(2) 0.042(3) 0.042(3) -0.028(2) -0.011(2) -0.004(2)
N1 0.020(3) 0.035(3) 0.021(3) -0.015(3) -0.005(2) -0.005(2)
N1C 0.019(2) 0.023(3) 0.013(2) -0.010(2) -0.0003(18) -0.002(2)
N1N 0.027(3) 0.024(3) 0.024(3) -0.010(2) -0.001(2) -0.004(2)
N2 0.027(3) 0.031(3) 0.021(3) -0.011(2) -0.001(2) -0.016(2)
N2N 0.024(3) 0.023(3) 0.016(2) -0.004(2) -0.005(2) -0.003(2)
N3 0.027(3) 0.021(3) 0.019(3) -0.007(2) -0.009(2) -0.007(2)
N3C 0.016(2) 0.012(2) 0.019(2) -0.0066(19) -0.0042(18) 0.0007(18)
N4C 0.029(3) 0.021(3) 0.027(3) -0.012(3) -0.001(2) 0.006(3)
C1 0.027(3) 0.024(3) 0.022(3) -0.009(3) -0.005(3) -0.007(3)
C2 0.021(3) 0.019(3) 0.021(3) -0.007(3) -0.005(2) -0.005(2)
C2C 0.020(3) 0.019(3) 0.012(2) -0.005(2) -0.003(2) -0.004(2)
C3 0.033(4) 0.041(4) 0.017(3) -0.012(3) 0.002(3) -0.018(3)
C4 0.031(3) 0.036(4) 0.015(3) -0.010(3) -0.004(3) -0.013(3)
C4C 0.024(3) 0.018(3) 0.021(3) -0.006(2) -0.013(2) -0.003(2)
C5C 0.028(3) 0.012(3) 0.019(3) -0.003(2) -0.008(2) -0.003(2)
C6C 0.030(3) 0.023(3) 0.018(3) -0.002(3) -0.009(3) -0.014(3)
C7C 0.025(3) 0.034(4) 0.025(4) -0.013(3) 0.001(3) -0.003(3)

loop_
_geom_bond_atom_site_label_1
_geom_bond_atom_site_label_2
_geom_bond_distance
_geom_bond_site_symmetry_2
_geom_bond_publ_flag
Pt N2 2.018(5) . ?
Pt N1 2.039(5) . ?
Pt N3C 2.045(5) . ?
Pt N3 2.056(5) . ?
O1N N1N 1.242(7) . ?
O2C C2C 1.222(7) . ?
O2N N1N 1.212(7) . ?
O3N N1N 1.230(7) . ?
O4N N2N 1.254(6) . ?
O5N N2N 1.249(6) . ?
O6N N2N 1.259(6) . ?
N1 C1 1.481(8) . ?
N1C C6C 1.350(8) . ?
N1C C2C 1.376(7) . ?
N1C C7C 1.466(8) . ?
N2 C3 1.467(8) . ?
N2 C2 1.484(7) . ?
N3 C4 1.500(8) . ?
N3C C4C 1.350(7) . ?
N3C C2C 1.395(7) . ?
N4C C4C 1.331(8) . ?
C1 C2 1.494(8) . ?
C3 C4 1.504(9) . ?
C4C C5C 1.412(8) . ?
C5C C6C 1.341(9) . ?
